data_2229900
loop_
_publ_author_name
'Zou, Li-Fei'
'Yang, Xiu-Yun'
'Gao, Ying'
'Yao, Hai-Bo'
'Li, Yun-Hui'

_publ_section_title
;
 (2-Oxido-1-naphthaldehyde
 benzoylhydrazonato-\k^3^<i>N</i>,<i>N</i>',<i>O</i>)pyridinecopper(II)
;
_journal_coeditor_code ZQ2095
_journal_issue 4
_journal_name_full 'Acta Crystallographica Section E'
_journal_page_first m511
_journal_paper_doi 10.1107/S1600536811011081
_journal_volume 67
_journal_year 2011
_chemical_formula_iupac '[Cu (C18 H12 N2 O2) (C5 H5 N)]'
_chemical_formula_moiety 'C23 H17 Cu N3 O2'
_chemical_formula_sum 'C23 H17 Cu N3 O2'
_chemical_formula_weight 430.94
_chemical_name_common
;
<i>N</i>-[(2-oxido-1-naphthyl-\k<i>O</i>)methylidene]benzohydrazidato-\
\k^2^<i>N</i>,<i>O</i>](pyridine)copper(II)
;
_chemical_name_systematic
;(2-Oxido-1-naphthaldehyde benzoylhydrazonato-\k^3^<i>N</i>,<i>N</i>',
<i>O</i>)pyridinecopper(II)
;
_space_group_IT_number 14
_symmetry_cell_setting monoclinic
_symmetry_space_group_name_Hall '-P 2ybc'
_symmetry_space_group_name_H-M 'P 1 21/c 1'
_atom_sites_solution_hydrogens geom
_atom_sites_solution_primary direct
_atom_sites_solution_secondary difmap
_audit_creation_method SHELXL-97
_cell_angle_alpha 90.00
_cell_angle_beta 106.2470(10)
_cell_angle_gamma 90.00
_cell_formula_units_Z 4
_cell_length_a 11.6196(6)
_cell_length_b 8.4254(4)
_cell_length_c 19.6194(10)
_cell_measurement_reflns_used 9033
_cell_measurement_temperature 185(2)
_cell_measurement_theta_max 51.94
_cell_measurement_theta_min 4.80
_cell_volume 1844.03(16)
_computing_cell_refinement 'SAINT (Bruker, 2004)'
_computing_data_collection 'APEX2 (Bruker, 2004)'
_computing_data_reduction 'SAINT (Bruker, 2004)'
_computing_molecular_graphics 'DIAMOND  (Brandenburg, 1999)'
_computing_publication_material
;
SHELXL97 (Sheldrick, 2008) and publCIF (Westrip, 2010)
;
_computing_structure_refinement 'SHELXL97 (Sheldrick, 2008)'
_computing_structure_solution 'SHELXS97 (Sheldrick, 2008)'
_diffrn_ambient_temperature 185(2)
_diffrn_measured_fraction_theta_full 0.997
_diffrn_measured_fraction_theta_max 0.997
_diffrn_measurement_device_type 'Bruker APEXII CCD area detector'
_diffrn_measurement_method 'phi and omega scans'
_diffrn_radiation_monochromator graphite
_diffrn_radiation_source 'fine-focus sealed tube'
_diffrn_radiation_type MoK\a
_diffrn_radiation_wavelength 0.71073
_diffrn_reflns_av_R_equivalents 0.0312
_diffrn_reflns_av_sigmaI/netI 0.0427
_diffrn_reflns_limit_h_max 14
_diffrn_reflns_limit_h_min -14
_diffrn_reflns_limit_k_max 10
_diffrn_reflns_limit_k_min -6
_diffrn_reflns_limit_l_max 24
_diffrn_reflns_limit_l_min -18
_diffrn_reflns_number 8559
_diffrn_reflns_theta_full 25.99
_diffrn_reflns_theta_max 25.99
_diffrn_reflns_theta_min 1.83
_exptl_absorpt_coefficient_mu 1.210
_exptl_absorpt_correction_T_max 0.8886
_exptl_absorpt_correction_T_min 0.8489
_exptl_absorpt_correction_type multi-scan
_exptl_absorpt_process_details '(SADABS; Bruker, 2004)'
_exptl_crystal_colour brown
_exptl_crystal_density_diffrn 1.552
_exptl_crystal_density_method 'not measured'
_exptl_crystal_description block
_exptl_crystal_F_000 884
_exptl_crystal_size_max 0.14
_exptl_crystal_size_mid 0.12
_exptl_crystal_size_min 0.10
_refine_diff_density_max 0.455
_refine_diff_density_min -0.289
_refine_ls_extinction_method none
_refine_ls_goodness_of_fit_ref 1.028
_refine_ls_hydrogen_treatment constr
_refine_ls_matrix_type full
_refine_ls_number_parameters 262
_refine_ls_number_reflns 3619
_refine_ls_number_restraints 0
_refine_ls_restrained_S_all 1.028
_refine_ls_R_factor_all 0.0501
_refine_ls_R_factor_gt 0.0356
_refine_ls_shift/su_max 0.001
_refine_ls_shift/su_mean 0.000
_refine_ls_structure_factor_coef Fsqd
_refine_ls_weighting_details 'w=1/[\s^2^(Fo^2^)+(0.0353P)^2^+1.0945P] where P=(Fo^2^+2Fc^2^)/3'
_refine_ls_weighting_scheme calc
_refine_ls_wR_factor_gt 0.0789
_refine_ls_wR_factor_ref 0.0856
_reflns_number_gt 2860
_reflns_number_total 3619
_reflns_threshold_expression >2sigma(I)
_cod_data_source_file zq2095.cif
_cod_data_source_block I
_cod_original_sg_symbol_H-M 'P 21/c'
_cod_database_code 2229900
_cod_database_fobs_code 2229900

loop_
_symmetry_equiv_pos_as_xyz
'x, y, z'
'-x, y+1/2, -z+1/2'
'-x, -y, -z'
'x, -y-1/2, z-1/2'

loop_
_atom_site_type_symbol
_atom_site_label
_atom_site_fract_x
_atom_site_fract_y
_atom_site_fract_z
_atom_site_U_iso_or_equiv
_atom_site_adp_type
_atom_site_calc_flag
_atom_site_refinement_flags
_atom_site_occupancy
_atom_site_disorder_assembly
_atom_site_disorder_group
Cu Cu1 0.86976(3) 0.13588(4) 0.539632(16) 0.02191(11) Uani d . 1 . .
N N1 0.89789(18) 0.1188(2) 0.44895(11) 0.0200(5) Uani d . 1 . .
N N2 0.99966(18) 0.1976(3) 0.44156(11) 0.0216(5) Uani d . 1 . .
N N3 0.86766(19) 0.1483(2) 0.64115(11) 0.0226(5) Uani d . 1 . .
O O1 0.72604(15) 0.0186(2) 0.51138(9) 0.0247(4) Uani d . 1 . .
O O2 1.00963(15) 0.2688(2) 0.55668(9) 0.0238(4) Uani d . 1 . .
C C1 0.7084(2) -0.1291(3) 0.26471(14) 0.0265(6) Uani d . 1 . .
H H1 0.7807 -0.0755 0.2655 0.032 Uiso calc R 1 . .
C C2 0.6465(3) -0.2069(3) 0.20399(14) 0.0300(6) Uani d . 1 . .
H H2 0.6762 -0.2046 0.1635 0.036 Uiso calc R 1 . .
C C3 0.5411(3) -0.2891(3) 0.20059(15) 0.0306(6) Uani d . 1 . .
H H3 0.4997 -0.3440 0.1586 0.037 Uiso calc R 1 . .
C C4 0.4982(3) -0.2894(3) 0.25876(15) 0.0313(7) Uani d . 1 . .
H H4 0.4259 -0.3444 0.2567 0.038 Uiso calc R 1 . .
C C5 0.5588(2) -0.2100(3) 0.32154(14) 0.0261(6) Uani d . 1 . .
C C6 0.5135(2) -0.2110(3) 0.38178(15) 0.0295(6) Uani d . 1 . .
H H6 0.4416 -0.2672 0.3794 0.035 Uiso calc R 1 . .
C C7 0.5702(2) -0.1339(3) 0.44258(14) 0.0267(6) Uani d . 1 . .
H H7 0.5366 -0.1366 0.4815 0.032 Uiso calc R 1 . .
C C8 0.6791(2) -0.0489(3) 0.44957(13) 0.0221(6) Uani d . 1 . .
C C9 0.7276(2) -0.0447(3) 0.39116(13) 0.0205(5) Uani d . 1 . .
C C10 0.6671(2) -0.1266(3) 0.32608(13) 0.0225(6) Uani d . 1 . .
C C11 0.8363(2) 0.0379(3) 0.39455(13) 0.0216(6) Uani d . 1 . .
H H11 0.8658 0.0333 0.3541 0.026 Uiso calc R 1 . .
C C12 1.0481(2) 0.2750(3) 0.50057(13) 0.0213(6) Uani d . 1 . .
C C13 1.1522(2) 0.3790(3) 0.50397(14) 0.0219(6) Uani d . 1 . .
C C14 1.1922(3) 0.4090(3) 0.44463(15) 0.0329(7) Uani d . 1 . .
H H14 1.1537 0.3597 0.4006 0.039 Uiso calc R 1 . .
C C15 1.2877(3) 0.5103(4) 0.44947(16) 0.0385(7) Uani d . 1 . .
H H15 1.3142 0.5301 0.4086 0.046 Uiso calc R 1 . .
C C16 1.3449(3) 0.5828(3) 0.51292(17) 0.0361(7) Uani d . 1 . .
H H16 1.4105 0.6522 0.5158 0.043 Uiso calc R 1 . .
C C17 1.3063(2) 0.5537(3) 0.57197(16) 0.0328(7) Uani d . 1 . .
H H17 1.3455 0.6032 0.6158 0.039 Uiso calc R 1 . .
C C18 1.2107(2) 0.4527(3) 0.56769(14) 0.0262(6) Uani d . 1 . .
H H18 1.1847 0.4334 0.6087 0.031 Uiso calc R 1 . .
C C19 0.9510(2) 0.2352(3) 0.68806(15) 0.0323(7) Uani d . 1 . .
H H19 1.0071 0.2946 0.6714 0.039 Uiso calc R 1 . .
C C20 0.9577(3) 0.2408(4) 0.75936(15) 0.0350(7) Uani d . 1 . .
H H20 1.0176 0.3027 0.7911 0.042 Uiso calc R 1 . .
C C21 0.8762(3) 0.1554(3) 0.78380(14) 0.0313(7) Uani d . 1 . .
H H21 0.8795 0.1564 0.8327 0.038 Uiso calc R 1 . .
C C22 0.7900(3) 0.0686(4) 0.73614(15) 0.0332(7) Uani d . 1 . .
H H22 0.7319 0.0101 0.7515 0.040 Uiso calc R 1 . .
C C23 0.7889(2) 0.0676(3) 0.66537(14) 0.0275(6) Uani d . 1 . .
H H23 0.7294 0.0067 0.6328 0.033 Uiso calc R 1 . .

loop_
_atom_site_aniso_label
_atom_site_aniso_U_11
_atom_site_aniso_U_22
_atom_site_aniso_U_33
_atom_site_aniso_U_12
_atom_site_aniso_U_13
_atom_site_aniso_U_23
Cu1 0.02087(18) 0.02664(19) 0.01893(17) -0.00342(14) 0.00672(13) -0.00051(14)
N1 0.0180(11) 0.0199(11) 0.0215(11) -0.0023(9) 0.0045(9) 0.0025(9)
N2 0.0180(11) 0.0242(11) 0.0227(11) -0.0027(9) 0.0062(9) 0.0032(9)
N3 0.0222(11) 0.0258(12) 0.0204(11) -0.0017(10) 0.0069(9) -0.0012(9)
O1 0.0248(10) 0.0274(10) 0.0233(10) -0.0047(8) 0.0092(8) -0.0023(8)
O2 0.0240(10) 0.0289(10) 0.0201(9) -0.0047(8) 0.0085(8) -0.0025(8)
C1 0.0250(14) 0.0242(14) 0.0281(14) 0.0001(12) 0.0037(12) 0.0004(12)
C2 0.0352(16) 0.0268(15) 0.0262(15) 0.0026(13) 0.0053(13) -0.0006(12)
C3 0.0333(16) 0.0248(15) 0.0277(15) 0.0017(13) -0.0016(13) -0.0075(12)
C4 0.0269(15) 0.0256(15) 0.0353(16) -0.0040(12) -0.0011(13) -0.0040(13)
C5 0.0266(15) 0.0196(14) 0.0296(15) -0.0009(11) 0.0038(12) 0.0018(12)
C6 0.0249(15) 0.0262(15) 0.0367(17) -0.0071(12) 0.0073(13) 0.0012(13)
C7 0.0243(14) 0.0267(15) 0.0298(15) -0.0027(12) 0.0086(12) 0.0036(12)
C8 0.0223(13) 0.0189(13) 0.0235(14) 0.0012(11) 0.0039(11) 0.0027(11)
C9 0.0202(13) 0.0175(13) 0.0217(13) 0.0002(10) 0.0025(11) 0.0018(10)
C10 0.0219(13) 0.0178(13) 0.0249(14) 0.0031(11) 0.0018(11) 0.0029(11)
C11 0.0248(14) 0.0208(13) 0.0201(13) 0.0033(11) 0.0076(11) 0.0037(11)
C12 0.0221(14) 0.0214(14) 0.0208(13) 0.0040(11) 0.0067(11) 0.0038(11)
C13 0.0199(13) 0.0195(13) 0.0261(14) 0.0014(11) 0.0061(11) 0.0034(11)
C14 0.0372(17) 0.0342(16) 0.0293(16) -0.0103(13) 0.0127(13) -0.0024(13)
C15 0.0434(19) 0.0386(18) 0.0400(18) -0.0107(15) 0.0222(15) 0.0020(14)
C16 0.0311(16) 0.0264(15) 0.054(2) -0.0115(13) 0.0172(15) -0.0010(14)
C17 0.0294(16) 0.0286(16) 0.0384(17) -0.0077(13) 0.0063(13) -0.0087(13)
C18 0.0271(15) 0.0243(14) 0.0284(15) -0.0013(12) 0.0096(12) -0.0040(12)
C19 0.0306(16) 0.0393(17) 0.0291(15) -0.0132(14) 0.0119(13) -0.0048(13)
C20 0.0385(17) 0.0398(18) 0.0264(15) -0.0112(14) 0.0087(13) -0.0066(13)
C21 0.0429(17) 0.0316(16) 0.0214(14) -0.0048(13) 0.0120(13) -0.0026(12)
C22 0.0374(17) 0.0374(17) 0.0287(15) -0.0117(14) 0.0156(13) -0.0043(13)
C23 0.0268(15) 0.0327(15) 0.0235(14) -0.0072(12) 0.0075(12) -0.0031(12)

loop_
_atom_type_symbol
_atom_type_description
_atom_type_scat_dispersion_real
_atom_type_scat_dispersion_imag
_atom_type_scat_source
C C 0.0033 0.0016 'International Tables Vol C Tables 4.2.6.8 and 6.1.1.4'
H H 0.0000 0.0000 'International Tables Vol C Tables 4.2.6.8 and 6.1.1.4'
N N 0.0061 0.0033 'International Tables Vol C Tables 4.2.6.8 and 6.1.1.4'
O O 0.0106 0.0060 'International Tables Vol C Tables 4.2.6.8 and 6.1.1.4'
Cu Cu 0.3201 1.2651 'International Tables Vol C Tables 4.2.6.8 and 6.1.1.4'

loop_
_geom_angle_atom_site_label_1
_geom_angle_atom_site_label_2
_geom_angle_atom_site_label_3
_geom_angle_site_symmetry_1
_geom_angle_site_symmetry_3
_geom_angle
_geom_angle_publ_flag
O1 Cu1 N1 . . 93.17(8) y
O1 Cu1 O2 . . 172.59(7) y
N1 Cu1 O2 . . 81.30(8) y
O1 Cu1 N3 . . 93.65(8) y
N1 Cu1 N3 . . 171.07(8) y
O2 Cu1 N3 . . 92.37(8) y
C11 N1 N2 . . 116.8(2) ?
C11 N1 Cu1 . . 127.48(17) ?
N2 N1 Cu1 . . 115.64(15) ?
C12 N2 N1 . . 108.15(19) ?
C23 N3 C19 . . 117.9(2) ?
C23 N3 Cu1 . . 121.99(18) ?
C19 N3 Cu1 . . 120.08(17) ?
C8 O1 Cu1 . . 127.16(16) ?
C12 O2 Cu1 . . 110.51(16) ?
C2 C1 C10 . . 121.7(3) ?
C2 C1 H1 . . 119.2 ?
C10 C1 H1 . . 119.2 ?
C1 C2 C3 . . 121.3(3) ?
C1 C2 H2 . . 119.4 ?
C3 C2 H2 . . 119.4 ?
C4 C3 C2 . . 118.8(3) ?
C4 C3 H3 . . 120.6 ?
C2 C3 H3 . . 120.6 ?
C3 C4 C5 . . 121.4(3) ?
C3 C4 H4 . . 119.3 ?
C5 C4 H4 . . 119.3 ?
C4 C5 C6 . . 121.0(3) ?
C4 C5 C10 . . 120.5(3) ?
C6 C5 C10 . . 118.5(2) ?
C7 C6 C5 . . 121.8(2) ?
C7 C6 H6 . . 119.1 ?
C5 C6 H6 . . 119.1 ?
C6 C7 C8 . . 121.7(2) ?
C6 C7 H7 . . 119.2 ?
C8 C7 H7 . . 119.2 ?
O1 C8 C9 . . 125.6(2) ?
O1 C8 C7 . . 115.8(2) ?
C9 C8 C7 . . 118.6(2) ?
C8 C9 C11 . . 121.6(2) ?
C8 C9 C10 . . 119.9(2) ?
C11 C9 C10 . . 118.6(2) ?
C1 C10 C5 . . 116.4(2) ?
C1 C10 C9 . . 124.1(2) ?
C5 C10 C9 . . 119.6(2) ?
N1 C11 C9 . . 124.8(2) ?
N1 C11 H11 . . 117.6 ?
C9 C11 H11 . . 117.6 ?
O2 C12 N2 . . 124.3(2) ?
O2 C12 C13 . . 117.2(2) ?
N2 C12 C13 . . 118.6(2) ?
C18 C13 C14 . . 118.5(2) ?
C18 C13 C12 . . 119.5(2) ?
C14 C13 C12 . . 122.0(2) ?
C15 C14 C13 . . 120.3(3) ?
C15 C14 H14 . . 119.9 ?
C13 C14 H14 . . 119.9 ?
C16 C15 C14 . . 120.7(3) ?
C16 C15 H15 . . 119.6 ?
C14 C15 H15 . . 119.6 ?
C17 C16 C15 . . 119.5(3) ?
C17 C16 H16 . . 120.2 ?
C15 C16 H16 . . 120.2 ?
C16 C17 C18 . . 120.2(3) ?
C16 C17 H17 . . 119.9 ?
C18 C17 H17 . . 119.9 ?
C17 C18 C13 . . 120.7(3) ?
C17 C18 H18 . . 119.6 ?
C13 C18 H18 . . 119.6 ?
N3 C19 C20 . . 122.5(3) ?
N3 C19 H19 . . 118.8 ?
C20 C19 H19 . . 118.8 ?
C21 C20 C19 . . 119.0(3) ?
C21 C20 H20 . . 120.5 ?
C19 C20 H20 . . 120.5 ?
C22 C21 C20 . . 118.8(3) ?
C22 C21 H21 . . 120.6 ?
C20 C21 H21 . . 120.6 ?
C21 C22 C23 . . 119.1(3) ?
C21 C22 H22 . . 120.4 ?
C23 C22 H22 . . 120.4 ?
N3 C23 C22 . . 122.7(3) ?
N3 C23 H23 . . 118.6 ?
C22 C23 H23 . . 118.6 ?

loop_
_geom_bond_atom_site_label_1
_geom_bond_atom_site_label_2
_geom_bond_site_symmetry_2
_geom_bond_distance
_geom_bond_publ_flag
Cu1 O1 . 1.8853(17) y
Cu1 N1 . 1.902(2) y
Cu1 O2 . 1.9243(17) y
Cu1 N3 . 2.001(2) y
N1 C11 . 1.300(3) ?
N1 N2 . 1.398(3) ?
N2 C12 . 1.311(3) ?
N3 C23 . 1.331(3) ?
N3 C19 . 1.349(3) ?
O1 C8 . 1.312(3) ?
O2 C12 . 1.300(3) ?
C1 C2 . 1.374(4) ?
C1 C10 . 1.415(4) ?
C1 H1 . 0.9500 ?
C2 C3 . 1.392(4) ?
C2 H2 . 0.9500 ?
C3 C4 . 1.367(4) ?
C3 H3 . 0.9500 ?
C4 C5 . 1.405(4) ?
C4 H4 . 0.9500 ?
C5 C6 . 1.422(4) ?
C5 C10 . 1.423(4) ?
C6 C7 . 1.356(4) ?
C6 H6 . 0.9500 ?
C7 C8 . 1.427(4) ?
C7 H7 . 0.9500 ?
C8 C9 . 1.412(3) ?
C9 C11 . 1.428(3) ?
C9 C10 . 1.449(3) ?
C11 H11 . 0.9500 ?
C12 C13 . 1.480(3) ?
C13 C18 . 1.391(4) ?
C13 C14 . 1.392(4) ?
C14 C15 . 1.381(4) ?
C14 H14 . 0.9500 ?
C15 C16 . 1.379(4) ?
C15 H15 . 0.9500 ?
C16 C17 . 1.376(4) ?
C16 H16 . 0.9500 ?
C17 C18 . 1.384(4) ?
C17 H17 . 0.9500 ?
C18 H18 . 0.9500 ?
C19 C20 . 1.380(4) ?
C19 H19 . 0.9500 ?
C20 C21 . 1.378(4) ?
C20 H20 . 0.9500 ?
C21 C22 . 1.374(4) ?
C21 H21 . 0.9500 ?
C22 C23 . 1.385(4) ?
C22 H22 . 0.9500 ?
C23 H23 . 0.9500 ?
